data_4315335
loop_
_publ_author_name
'Yuguang Li'
'Qibai Jiang'
'Xiaolei Zhang'
'Yizhi Li'
'Hong Yan'
'Vladimir I. Bregadze'

_publ_contact_author_email hyan1965@nju.edu.cn
_publ_contact_author_name 'Hong Yan'
_publ_section_title
;
 Stepwise and Selective Carborane Substitution in the B(3,6) Positions of
 a 16e CpCo Half-Sandwich Complex Containing a
 Chelatingortho-Carborane-1,2-dithiolate Ligand
;
_journal_name_full 'Inorganic Chemistry'
_journal_page_first 3911
_journal_page_last 3917
_journal_paper_doi 10.1021/ic1001804
_journal_volume 49
_journal_year 2010
_chemical_formula_moiety 'C28 H33 B10 Co O9 S2, C H2 Cl2'
_chemical_formula_sum 'C29 H35 B10 Cl2 Co O9 S2'
_chemical_formula_weight 829.62
_chemical_name_systematic
; 
 ? 
;
_space_group_IT_number 2
_symmetry_cell_setting triclinic
_symmetry_space_group_name_Hall '-P 1'
_symmetry_space_group_name_H-M 'P -1'
_atom_sites_solution_hydrogens geom
_atom_sites_solution_primary direct
_atom_sites_solution_secondary difmap
_audit_creation_method SHELXL-97
_cell_angle_alpha 86.919(3)
_cell_angle_beta 85.606(2)
_cell_angle_gamma 85.532(2)
_cell_formula_units_Z 2
_cell_length_a 8.1563(11)
_cell_length_b 13.1739(18)
_cell_length_c 18.120(3)
_cell_measurement_reflns_used 416
_cell_measurement_temperature 291(2)
_cell_measurement_theta_max 15.36
_cell_measurement_theta_min 2.68
_cell_volume 1933.1(5)
_computing_cell_refinement SMART
_computing_data_collection 'SMART (Bruker, 2000)'
_computing_data_reduction 'SAINT (Bruker, 2000)'
_computing_molecular_graphics SHELXTL
_computing_publication_material SHELXTL
_computing_structure_refinement SHELXTL
_computing_structure_solution 'SHELXTL (Bruker, 2000)'
_diffrn_ambient_temperature 291(2)
_diffrn_measured_fraction_theta_full 0.983
_diffrn_measured_fraction_theta_max 0.983
_diffrn_measurement_device_type 'Bruker Smart Aepex CCD'
_diffrn_measurement_method 'phi and omega scans'
_diffrn_radiation_monochromator graphite
_diffrn_radiation_source 'fine-focus sealed tube'
_diffrn_radiation_type MoK\a
_diffrn_radiation_wavelength 0.71073
_diffrn_reflns_av_R_equivalents 0.0335
_diffrn_reflns_av_sigmaI/netI 0.0839
_diffrn_reflns_limit_h_max 10
_diffrn_reflns_limit_h_min -10
_diffrn_reflns_limit_k_max 14
_diffrn_reflns_limit_k_min -16
_diffrn_reflns_limit_l_max 22
_diffrn_reflns_limit_l_min -19
_diffrn_reflns_number 10734
_diffrn_reflns_theta_full 26.00
_diffrn_reflns_theta_max 26.00
_diffrn_reflns_theta_min 1.96
_exptl_absorpt_coefficient_mu 0.739
_exptl_absorpt_correction_T_max 0.8543
_exptl_absorpt_correction_T_min 0.8198
_exptl_absorpt_correction_type multi-scan
_exptl_absorpt_process_details 'SADABS; Bruker, 2000'
_exptl_crystal_colour Red
_exptl_crystal_density_diffrn 1.425
_exptl_crystal_density_method 'not measured'
_exptl_crystal_description Block
_exptl_crystal_F_000 848
_exptl_crystal_size_max 0.28
_exptl_crystal_size_mid 0.24
_exptl_crystal_size_min 0.23
_refine_diff_density_max 0.592
_refine_diff_density_min -0.316
_refine_diff_density_rms 0.067
_refine_ls_extinction_method none
_refine_ls_goodness_of_fit_ref 1.014
_refine_ls_hydrogen_treatment constr
_refine_ls_matrix_type full
_refine_ls_number_parameters 482
_refine_ls_number_reflns 7460
_refine_ls_number_restraints 0
_refine_ls_restrained_S_all 1.014
_refine_ls_R_factor_all 0.0932
_refine_ls_R_factor_gt 0.0532
_refine_ls_shift/su_max 0.010
_refine_ls_shift/su_mean 0.001
_refine_ls_structure_factor_coef Fsqd
_refine_ls_weighting_details 'calc w=1/[\s^2^(Fo^2^)+(0.0400P)^2^+1.2200P] where P=(Fo^2^+2Fc^2^)/3'
_refine_ls_weighting_scheme calc
_refine_ls_wR_factor_gt 0.1010
_refine_ls_wR_factor_ref 0.1092
_reflns_number_gt 4873
_reflns_number_total 7460
_reflns_threshold_expression >2sigma(I)
_cod_data_source_file ic1001804_si_001_7.cif
_cod_data_source_block complex-8
_cod_database_code 4315335

loop_
_symmetry_equiv_pos_as_xyz
'x, y, z'
'-x, -y, -z'

loop_
_atom_site_label
_atom_site_type_symbol
_atom_site_fract_x
_atom_site_fract_y
_atom_site_fract_z
_atom_site_U_iso_or_equiv
_atom_site_adp_type
_atom_site_occupancy
_atom_site_symmetry_multiplicity
_atom_site_calc_flag
_atom_site_refinement_flags
_atom_site_disorder_assembly
_atom_site_disorder_group
B3 B 0.5360(5) 0.5191(3) 0.8085(2) 0.0318(9) Uani 1 1 d . . .
B4 B 0.3945(5) 0.5126(3) 0.8882(2) 0.0350(9) Uani 1 1 d . . .
H10A H 0.3730 0.5688 0.9200 0.042 Uiso 1 1 d R . .
B5 B 0.2335(5) 0.4419(3) 0.8755(2) 0.0343(9) Uani 1 1 d . . .
H10B H 0.1237 0.4572 0.8970 0.041 Uiso 1 1 d R . .
B6 B 0.2682(5) 0.3977(3) 0.7797(2) 0.0346(9) Uani 1 1 d . . .
H10C H 0.1764 0.3896 0.7509 0.042 Uiso 1 1 d R . .
B7 B 0.4606(5) 0.3224(3) 0.7739(3) 0.0386(10) Uani 1 1 d . . .
H10D H 0.4795 0.2676 0.7407 0.046 Uiso 1 1 d R . .
B8 B 0.6217(6) 0.3982(3) 0.7961(2) 0.0356(9) Uani 1 1 d . . .
H10E H 0.7299 0.3845 0.7723 0.043 Uiso 1 1 d R . .
B9 B 0.5799(5) 0.4353(3) 0.8845(2) 0.0357(9) Uani 1 1 d . . .
H10F H 0.6674 0.4462 0.9151 0.043 Uiso 1 1 d R . .
B10 B 0.3934(5) 0.3897(3) 0.9198(2) 0.0389(10) Uani 1 1 d . . .
H10G H 0.3795 0.3731 0.9721 0.047 Uiso 1 1 d R . .
B11 B 0.3275(5) 0.3207(3) 0.8580(2) 0.0378(10) Uani 1 1 d . . .
H10H H 0.2705 0.2613 0.8736 0.045 Uiso 1 1 d R . .
B12 B 0.5383(5) 0.3210(3) 0.8635(2) 0.0381(10) Uani 1 1 d . . .
H10I H 0.6011 0.2617 0.8822 0.046 Uiso 1 1 d R . .
C1 C 0.3313(4) 0.5151(3) 0.80482(19) 0.0332(8) Uani 1 1 d . . .
C2 C 0.4504(4) 0.4465(3) 0.74630(19) 0.0332(8) Uani 1 1 d . . .
C3 C -0.0002(4) 0.6286(3) 0.6133(2) 0.0360(8) Uani 1 1 d . . .
H3 H -0.0705 0.6742 0.6404 0.043 Uiso 1 1 calc R . .
C4 C 0.0198(5) 0.5218(3) 0.6284(2) 0.0398(9) Uani 1 1 d . . .
H4 H -0.0389 0.4859 0.6659 0.048 Uiso 1 1 calc R . .
C5 C 0.1373(5) 0.4800(3) 0.5799(2) 0.0377(8) Uani 1 1 d . . .
H5 H 0.1734 0.4114 0.5780 0.045 Uiso 1 1 calc R . .
C6 C 0.1942(4) 0.5608(3) 0.53299(19) 0.0351(8) Uani 1 1 d . . .
H6 H 0.2793 0.5527 0.4961 0.042 Uiso 1 1 calc R . .
C7 C 0.1076(4) 0.6553(3) 0.5484(2) 0.0369(8) Uani 1 1 d . . .
H7 H 0.1169 0.7184 0.5235 0.044 Uiso 1 1 calc R . .
C8 C 0.6240(4) 0.6176(2) 0.7839(2) 0.0344(8) Uani 1 1 d . . .
H8 H 0.6322 0.6373 0.7338 0.041 Uiso 1 1 calc R . .
C9 C 0.6878(4) 0.6745(3) 0.8311(2) 0.0373(8) Uani 1 1 d . . .
H9 H 0.6769 0.6517 0.8805 0.045 Uiso 1 1 calc R . .
C10 C 0.7753(4) 0.7709(3) 0.8157(2) 0.0331(8) Uani 1 1 d . . .
C11 C 0.7728(5) 0.8479(3) 0.8677(2) 0.0378(8) Uani 1 1 d . . .
C12 C 0.6665(5) 0.8414(2) 0.93283(19) 0.0371(9) Uani 1 1 d . . .
H12 H 0.5943 0.7900 0.9405 0.045 Uiso 1 1 calc R . .
C13 C 0.6731(4) 0.9151(3) 0.9857(2) 0.0366(8) Uani 1 1 d . . .
H13 H 0.6067 0.9122 1.0298 0.044 Uiso 1 1 calc R . .
C14 C 0.7787(4) 0.9913(3) 0.9717(2) 0.0338(8) Uani 1 1 d . . .
H14 H 0.7755 1.0419 1.0057 0.041 Uiso 1 1 calc R . .
C15 C 0.8860(4) 0.9976(3) 0.9121(2) 0.0384(9) Uani 1 1 d . . .
H15 H 0.9621 1.0470 0.9071 0.046 Uiso 1 1 calc R . .
C16 C 0.8790(5) 0.9251(3) 0.8563(2) 0.0388(8) Uani 1 1 d . . .
H16 H 0.9458 0.9300 0.8125 0.047 Uiso 1 1 calc R . .
C17 C 0.2559(4) 0.7312(3) 0.78676(18) 0.0312(8) Uani 1 1 d . . .
C18 C 0.3263(5) 0.8007(3) 0.73771(18) 0.0341(8) Uani 1 1 d . . .
C19 C 0.3953(5) 0.7898(3) 0.6589(2) 0.0353(8) Uani 1 1 d . . .
C20 C 0.3809(4) 0.7059(3) 0.61866(17) 0.0317(8) Uani 1 1 d . . .
C21 C 0.2035(4) 0.7530(3) 0.86563(19) 0.0345(8) Uani 1 1 d . . .
C22 C 0.0595(5) 0.7046(3) 0.9772(2) 0.0441(10) Uani 1 1 d . . .
H22A H 0.1567 0.6828 1.0023 0.066 Uiso 1 1 calc R . .
H22B H -0.0286 0.6634 0.9951 0.066 Uiso 1 1 calc R . .
H22C H 0.0281 0.7747 0.9865 0.066 Uiso 1 1 calc R . .
C23 C 0.3260(4) 0.9093(3) 0.76176(18) 0.0305(7) Uani 1 1 d . . .
C24 C 0.5026(4) 1.0356(3) 0.79630(19) 0.0350(8) Uani 1 1 d . . .
H24A H 0.4892 1.0809 0.7535 0.053 Uiso 1 1 calc R . .
H24B H 0.6112 1.0388 0.8127 0.053 Uiso 1 1 calc R . .
H24C H 0.4220 1.0554 0.8353 0.053 Uiso 1 1 calc R . .
C25 C 0.4880(5) 0.8785(3) 0.6248(2) 0.0379(9) Uani 1 1 d . . .
C26 C 0.7401(5) 0.9244(3) 0.5690(2) 0.0435(9) Uani 1 1 d . . .
H26A H 0.7159 0.9361 0.5181 0.065 Uiso 1 1 calc R . .
H26B H 0.8548 0.9029 0.5715 0.065 Uiso 1 1 calc R . .
H26C H 0.7153 0.9862 0.5946 0.065 Uiso 1 1 calc R . .
C27 C 0.4764(5) 0.7068(3) 0.54390(19) 0.0363(8) Uani 1 1 d . . .
C28 C 0.4845(4) 0.7878(3) 0.42140(18) 0.0333(8) Uani 1 1 d . . .
H28A H 0.5991 0.7990 0.4225 0.050 Uiso 1 1 calc R . .
H28B H 0.4298 0.8438 0.3947 0.050 Uiso 1 1 calc R . .
H28C H 0.4738 0.7257 0.3973 0.050 Uiso 1 1 calc R . .
C29 C 0.0598(5) 0.1511(3) 0.6734(2) 0.0422(9) Uani 1 1 d . . .
H29A H 0.1616 0.1826 0.6787 0.051 Uiso 1 1 calc R . .
H29B H 0.0833 0.0778 0.6765 0.051 Uiso 1 1 calc R . .
Cl1 Cl -0.06790(12) 0.18256(7) 0.73642(6) 0.0475(3) Uani 1 1 d . . .
Cl2 Cl -0.00005(12) 0.18176(7) 0.60151(5) 0.0443(2) Uani 1 1 d . . .
Co1 Co 0.24438(6) 0.59462(4) 0.63800(3) 0.03325(13) Uani 1 1 d . . .
O1 O 0.8441(3) 0.78277(19) 0.75087(14) 0.0384(6) Uani 1 1 d . . .
O2 O 0.2725(3) 0.81780(18) 0.89640(13) 0.0361(6) Uani 1 1 d . . .
O3 O 0.0942(3) 0.69334(17) 0.89614(13) 0.0314(5) Uani 1 1 d . . .
O4 O 0.2096(3) 0.96771(18) 0.76692(13) 0.0370(6) Uani 1 1 d . . .
O5 O 0.4800(3) 0.92875(18) 0.77664(13) 0.0363(6) Uani 1 1 d . . .
O6 O 0.4303(3) 0.96244(19) 0.62158(14) 0.0399(6) Uani 1 1 d . . .
O7 O 0.6420(3) 0.8466(2) 0.60296(14) 0.0451(7) Uani 1 1 d . . .
O8 O 0.5813(3) 0.6455(2) 0.52616(13) 0.0401(6) Uani 1 1 d . . .
O9 O 0.4096(3) 0.77989(19) 0.49701(13) 0.0384(6) Uani 1 1 d . . .
S1 S 0.19570(11) 0.61377(7) 0.75673(5) 0.0320(2) Uani 1 1 d . . .
S2 S 0.47559(11) 0.49145(7) 0.65180(5) 0.0339(2) Uani 1 1 d . . .

loop_
_atom_site_aniso_label
_atom_site_aniso_U_11
_atom_site_aniso_U_22
_atom_site_aniso_U_33
_atom_site_aniso_U_23
_atom_site_aniso_U_13
_atom_site_aniso_U_12
B3 0.041(2) 0.030(2) 0.0241(19) 0.0003(16) -0.0021(17) 0.0039(17)
B4 0.043(2) 0.029(2) 0.032(2) -0.0008(17) 0.0018(18) -0.0015(18)
B5 0.035(2) 0.038(2) 0.029(2) -0.0053(17) 0.0006(17) 0.0045(17)
B6 0.040(2) 0.036(2) 0.028(2) 0.0013(17) -0.0051(17) -0.0061(18)
B7 0.039(2) 0.031(2) 0.045(2) -0.0047(19) -0.0012(19) 0.0009(18)
B8 0.041(2) 0.029(2) 0.035(2) -0.0018(17) -0.0001(18) 0.0009(17)
B9 0.040(2) 0.037(2) 0.028(2) 0.0032(17) 0.0005(17) 0.0031(18)
B10 0.044(2) 0.035(2) 0.036(2) 0.0007(18) 0.0012(19) 0.0078(19)
B11 0.044(2) 0.029(2) 0.039(2) 0.0043(18) 0.0040(19) -0.0019(18)
B12 0.041(2) 0.030(2) 0.040(2) 0.0039(18) 0.0032(19) 0.0060(18)
C1 0.040(2) 0.0303(18) 0.0272(17) 0.0006(14) 0.0015(15) 0.0035(15)
C2 0.039(2) 0.0256(17) 0.0329(19) -0.0030(14) 0.0058(15) 0.0013(15)
C3 0.0356(19) 0.038(2) 0.0340(19) -0.0098(16) -0.0064(15) 0.0085(16)
C4 0.039(2) 0.043(2) 0.038(2) -0.0005(17) -0.0014(16) -0.0050(17)
C5 0.041(2) 0.039(2) 0.0332(19) 0.0001(16) -0.0054(16) -0.0002(16)
C6 0.040(2) 0.042(2) 0.0237(17) -0.0078(15) -0.0029(15) -0.0058(16)
C7 0.038(2) 0.036(2) 0.038(2) 0.0013(16) -0.0147(16) -0.0026(16)
C8 0.040(2) 0.0225(17) 0.040(2) -0.0063(15) -0.0056(16) 0.0071(15)
C9 0.0346(19) 0.041(2) 0.036(2) -0.0002(16) -0.0002(16) -0.0057(16)
C10 0.0312(18) 0.0278(18) 0.039(2) -0.0089(15) -0.0023(15) 0.0096(14)
C11 0.042(2) 0.041(2) 0.0300(19) -0.0073(16) -0.0050(16) 0.0011(17)
C12 0.062(2) 0.0173(16) 0.0301(18) 0.0036(14) -0.0049(17) 0.0053(16)
C13 0.039(2) 0.037(2) 0.038(2) -0.0119(16) -0.0202(16) 0.0033(16)
C14 0.0333(18) 0.0305(18) 0.0376(19) -0.0117(15) -0.0097(15) 0.0109(15)
C15 0.0334(19) 0.046(2) 0.039(2) -0.0128(17) -0.0183(16) -0.0033(16)
C16 0.045(2) 0.035(2) 0.037(2) -0.0011(16) -0.0091(17) -0.0014(17)
C17 0.044(2) 0.0266(17) 0.0215(17) 0.0058(13) -0.0007(14) 0.0028(15)
C18 0.048(2) 0.0303(18) 0.0226(16) -0.0065(14) 0.0083(15) -0.0008(16)
C19 0.041(2) 0.0305(18) 0.0326(19) -0.0050(15) 0.0121(16) 0.0004(15)
C20 0.0325(18) 0.044(2) 0.0192(16) -0.0051(14) -0.0072(13) -0.0007(15)
C21 0.038(2) 0.035(2) 0.0282(18) -0.0081(15) 0.0072(15) 0.0050(16)
C22 0.034(2) 0.058(3) 0.033(2) 0.0040(18) 0.0107(16) 0.0209(18)
C23 0.0307(18) 0.0301(18) 0.0287(17) 0.0071(14) 0.0031(14) -0.0005(15)
C24 0.0344(19) 0.041(2) 0.0315(18) -0.0024(15) -0.0166(15) -0.0005(15)
C25 0.042(2) 0.036(2) 0.0327(19) -0.0002(16) 0.0119(16) 0.0017(17)
C26 0.043(2) 0.036(2) 0.049(2) -0.0056(17) 0.0104(18) -0.0026(17)
C27 0.047(2) 0.035(2) 0.0233(17) 0.0028(15) 0.0060(16) 0.0072(17)
C28 0.0343(19) 0.0347(19) 0.0286(18) 0.0077(15) 0.0035(15) 0.0008(15)
C29 0.037(2) 0.048(2) 0.039(2) 0.0041(17) 0.0072(17) -0.0050(17)
Cl1 0.0439(5) 0.0427(5) 0.0480(6) 0.0161(4) 0.0192(4) 0.0124(4)
Cl2 0.0459(5) 0.0406(5) 0.0398(5) 0.0172(4) 0.0097(4) 0.0143(4)
Co1 0.0358(3) 0.0378(3) 0.0264(2) -0.0028(2) -0.00669(19) 0.0014(2)
O1 0.0344(14) 0.0375(14) 0.0417(15) -0.0081(12) 0.0122(12) -0.0036(11)
O2 0.0400(14) 0.0325(13) 0.0347(13) -0.0098(11) 0.0093(11) -0.0013(11)
O3 0.0304(12) 0.0275(12) 0.0350(13) -0.0084(10) 0.0025(10) 0.0064(10)
O4 0.0364(14) 0.0351(14) 0.0344(13) 0.0007(11) 0.0126(11) 0.0124(11)
O5 0.0357(14) 0.0370(14) 0.0359(13) -0.0059(11) -0.0061(11) 0.0054(11)
O6 0.0442(15) 0.0380(15) 0.0341(14) 0.0079(11) 0.0157(11) -0.0057(12)
O7 0.0374(14) 0.0582(18) 0.0370(14) -0.0011(13) 0.0153(12) -0.0057(13)
O8 0.0371(14) 0.0439(15) 0.0333(13) 0.0151(11) 0.0106(11) 0.0105(12)
O9 0.0392(14) 0.0410(14) 0.0305(13) 0.0130(11) 0.0045(11) 0.0081(11)
S1 0.0333(5) 0.0337(5) 0.0295(4) -0.0036(4) -0.0034(4) -0.0022(4)
S2 0.0362(5) 0.0379(5) 0.0263(4) -0.0015(4) -0.0017(4) 0.0039(4)

loop_
_atom_type_symbol
_atom_type_description
_atom_type_scat_dispersion_real
_atom_type_scat_dispersion_imag
_atom_type_scat_source
C C 0.0033 0.0016 'International Tables Vol C Tables 4.2.6.8 and 6.1.1.4'
H H 0.0000 0.0000 'International Tables Vol C Tables 4.2.6.8 and 6.1.1.4'
B B 0.0013 0.0007 'International Tables Vol C Tables 4.2.6.8 and 6.1.1.4'
O O 0.0106 0.0060 'International Tables Vol C Tables 4.2.6.8 and 6.1.1.4'
S S 0.1246 0.1234 'International Tables Vol C Tables 4.2.6.8 and 6.1.1.4'
Co Co 0.3494 0.9721 'International Tables Vol C Tables 4.2.6.8 and 6.1.1.4'
Cl Cl 0.1484 0.1585 'International Tables Vol C Tables 4.2.6.8 and 6.1.1.4'

loop_
_geom_angle_atom_site_label_1
_geom_angle_atom_site_label_2
_geom_angle_atom_site_label_3
_geom_angle
_geom_angle_site_symmetry_1
_geom_angle_site_symmetry_3
_geom_angle_publ_flag
C8 B3 C1 121.2(3) . . ?
C8 B3 B8 124.2(3) . . ?
C1 B3 B8 106.8(3) . . ?
C8 B3 C2 122.5(3) . . ?
C1 B3 C2 57.4(2) . . ?
B8 B3 C2 62.2(2) . . ?
C8 B3 B9 126.4(3) . . ?
C1 B3 B9 103.1(3) . . ?
B8 B3 B9 58.8(2) . . ?
C2 B3 B9 105.6(3) . . ?
C8 B3 B4 122.3(3) . . ?
C1 B3 B4 56.1(2) . . ?
B8 B3 B4 106.9(3) . . ?
C2 B3 B4 103.0(3) . . ?
B9 B3 B4 59.5(2) . . ?
C1 B4 B10 105.6(3) . . ?
C1 B4 B5 63.0(2) . . ?
B10 B4 B5 58.9(2) . . ?
C1 B4 B9 105.4(3) . . ?
B10 B4 B9 60.8(2) . . ?
B5 B4 B9 110.2(3) . . ?
C1 B4 B3 58.9(2) . . ?
B10 B4 B3 108.3(3) . . ?
B5 B4 B3 112.5(3) . . ?
B9 B4 B3 59.7(2) . . ?
C1 B4 H10A 122.8 . . ?
B10 B4 H10A 122.9 . . ?
B5 B4 H10A 117.2 . . ?
B9 B4 H10A 123.2 . . ?
B3 B4 H10A 121.3 . . ?
B10 B5 B4 60.1(3) . . ?
B10 B5 C1 101.6(3) . . ?
B4 B5 C1 56.5(2) . . ?
B10 B5 B11 56.8(2) . . ?
B4 B5 B11 103.8(3) . . ?
C1 B5 B11 100.7(3) . . ?
B10 B5 B6 105.3(3) . . ?
B4 B5 B6 106.0(3) . . ?
C1 B5 B6 58.5(2) . . ?
B11 B5 B6 58.9(2) . . ?
B10 B5 H10B 126.2 . . ?
B4 B5 H10B 123.3 . . ?
C1 B5 H10B 124.9 . . ?
B11 B5 H10B 126.6 . . ?
B6 B5 H10B 120.6 . . ?
C2 B6 C1 56.2(2) . . ?
C2 B6 B11 102.6(3) . . ?
C1 B6 B11 99.0(3) . . ?
C2 B6 B7 57.2(2) . . ?
C1 B6 B7 101.1(3) . . ?
B11 B6 B7 60.8(2) . . ?
C2 B6 B5 104.4(3) . . ?
C1 B6 B5 57.6(2) . . ?
B11 B6 B5 57.6(2) . . ?
B7 B6 B5 107.5(3) . . ?
C2 B6 H10C 125.3 . . ?
C1 B6 H10C 125.2 . . ?
B11 B6 H10C 126.8 . . ?
B7 B6 H10C 125.5 . . ?
B5 B6 H10C 120.4 . . ?
C2 B7 B12 103.6(3) . . ?
C2 B7 B6 59.3(2) . . ?
B12 B7 B6 106.2(3) . . ?
C2 B7 B8 61.5(2) . . ?
B12 B7 B8 56.1(2) . . ?
B6 B7 B8 109.3(3) . . ?
C2 B7 B11 103.0(3) . . ?
B12 B7 B11 57.6(2) . . ?
B6 B7 B11 59.2(2) . . ?
B8 B7 B11 102.9(3) . . ?
C2 B7 H10D 124.1 . . ?
B12 B7 H10D 124.5 . . ?
B6 B7 H10D 121.0 . . ?
B8 B7 H10D 122.5 . . ?
B11 B7 H10D 125.1 . . ?
B12 B8 B9 57.9(2) . . ?
B12 B8 B3 107.9(3) . . ?
B9 B8 B3 62.1(2) . . ?
B12 B8 C2 103.8(3) . . ?
B9 B8 C2 106.2(3) . . ?
B3 B8 C2 59.7(2) . . ?
B12 B8 B7 61.8(3) . . ?
B9 B8 B7 108.3(3) . . ?
B3 B8 B7 107.4(3) . . ?
C2 B8 B7 56.2(2) . . ?
B12 B8 H10E 123.2 . . ?
B9 B8 H10E 125.4 . . ?
B3 B8 H10E 122.6 . . ?
C2 B8 H10E 122.5 . . ?
B7 B8 H10E 118.2 . . ?
B12 B9 B8 60.5(3) . . ?
B12 B9 B10 61.6(3) . . ?
B8 B9 B10 109.1(3) . . ?
B12 B9 B4 107.8(3) . . ?
B8 B9 B4 108.2(3) . . ?
B10 B9 B4 57.7(2) . . ?
B12 B9 B3 107.5(3) . . ?
B8 B9 B3 59.1(2) . . ?
B10 B9 B3 106.8(3) . . ?
B4 B9 B3 60.9(2) . . ?
B12 B9 H10F 122.2 . . ?
B8 B9 H10F 120.8 . . ?
B10 B9 H10F 123.0 . . ?
B4 B9 H10F 121.8 . . ?
B3 B9 H10F 121.0 . . ?
B11 B10 B5 64.2(3) . . ?
B11 B10 B4 110.2(3) . . ?
B5 B10 B4 61.0(3) . . ?
B11 B10 B12 61.9(3) . . ?
B5 B10 B12 113.6(3) . . ?
B4 B10 B12 106.6(3) . . ?
B11 B10 B9 108.3(3) . . ?
B5 B10 B9 112.6(3) . . ?
B4 B10 B9 61.5(3) . . ?
B12 B10 B9 56.3(2) . . ?
B11 B10 H10G 122.8 . . ?
B5 B10 H10G 119.6 . . ?
B4 B10 H10G 120.3 . . ?
B12 B10 H10G 120.9 . . ?
B9 B10 H10G 118.0 . . ?
B10 B11 B12 62.1(3) . . ?
B10 B11 B5 59.0(2) . . ?
B12 B11 B5 109.7(3) . . ?
B10 B11 B6 110.8(3) . . ?
B12 B11 B6 109.4(3) . . ?
B5 B11 B6 63.5(2) . . ?
B10 B11 B7 111.4(3) . . ?
B12 B11 B7 60.7(2) . . ?
B5 B11 B7 111.6(3) . . ?
B6 B11 B7 60.0(2) . . ?
B10 B11 H10H 119.7 . . ?
B12 B11 H10H 120.8 . . ?
B5 B11 H10H 119.7 . . ?
B6 B11 H10H 120.4 . . ?
B7 B11 H10H 120.5 . . ?
B9 B12 B8 61.6(2) . . ?
B9 B12 B11 108.3(3) . . ?
B8 B12 B11 110.9(3) . . ?
B9 B12 B10 62.1(3) . . ?
B8 B12 B10 110.4(3) . . ?
B11 B12 B10 56.0(2) . . ?
B9 B12 B7 111.4(3) . . ?
B8 B12 B7 62.1(3) . . ?
B11 B12 B7 61.7(3) . . ?
B10 B12 B7 107.2(3) . . ?
B9 B12 H10I 120.5 . . ?
B8 B12 H10I 120.5 . . ?
B11 B12 H10I 120.8 . . ?
B10 B12 H10I 121.7 . . ?
B7 B12 H10I 120.1 . . ?
B4 C1 C2 114.5(3) . . ?
B4 C1 B3 65.0(2) . . ?
C2 C1 B3 63.0(2) . . ?
B4 C1 B5 60.6(2) . . ?
C2 C1 B5 113.2(3) . . ?
B3 C1 B5 115.6(3) . . ?
B4 C1 B6 113.9(3) . . ?
C2 C1 B6 60.6(2) . . ?
B3 C1 B6 114.9(3) . . ?
B5 C1 B6 63.9(2) . . ?
B4 C1 S1 129.4(3) . . ?
C2 C1 S1 112.2(2) . . ?
B3 C1 S1 124.7(2) . . ?
B5 C1 S1 115.6(2) . . ?
B6 C1 S1 105.0(2) . . ?
C1 C2 B7 111.2(3) . . ?
C1 C2 B6 63.1(2) . . ?
B7 C2 B6 63.5(2) . . ?
C1 C2 B3 59.6(2) . . ?
B7 C2 B3 111.4(3) . . ?
B6 C2 B3 114.1(3) . . ?
C1 C2 B8 105.4(3) . . ?
B7 C2 B8 62.3(2) . . ?
B6 C2 B8 113.2(3) . . ?
B3 C2 B8 58.2(2) . . ?
C1 C2 S2 118.9(2) . . ?
B7 C2 S2 123.7(3) . . ?
B6 C2 S2 119.7(3) . . ?
B3 C2 S2 114.8(2) . . ?
B8 C2 S2 121.6(2) . . ?
C4 C3 C7 108.8(3) . . ?
C4 C3 Co1 73.1(2) . . ?
C7 C3 Co1 71.20(19) . . ?
C4 C3 H3 125.6 . . ?
C7 C3 H3 125.6 . . ?
Co1 C3 H3 121.8 . . ?
C5 C4 C3 109.7(3) . . ?
C5 C4 Co1 71.9(2) . . ?
C3 C4 Co1 67.9(2) . . ?
C5 C4 H4 125.2 . . ?
C3 C4 H4 125.2 . . ?
Co1 C4 H4 126.6 . . ?
C4 C5 C6 106.6(3) . . ?
C4 C5 Co1 71.5(2) . . ?
C6 C5 Co1 66.5(2) . . ?
C4 C5 H5 126.7 . . ?
C6 C5 H5 126.7 . . ?
Co1 C5 H5 126.8 . . ?
C5 C6 C7 112.4(3) . . ?
C5 C6 Co1 74.5(2) . . ?
C7 C6 Co1 72.9(2) . . ?
C5 C6 H6 123.8 . . ?
C7 C6 H6 123.8 . . ?
Co1 C6 H6 120.3 . . ?
C6 C7 C3 102.2(3) . . ?
C6 C7 Co1 67.6(2) . . ?
C3 C7 Co1 68.33(19) . . ?
C6 C7 H7 128.9 . . ?
C3 C7 H7 128.9 . . ?
Co1 C7 H7 126.7 . . ?
C9 C8 B3 123.1(3) . . ?
C9 C8 H8 118.5 . . ?
B3 C8 H8 118.5 . . ?
C8 C9 C10 129.1(4) . . ?
C8 C9 H9 115.4 . . ?
C10 C9 H9 115.4 . . ?
O1 C10 C11 121.0(3) . . ?
O1 C10 C9 115.7(3) . . ?
C11 C10 C9 123.1(3) . . ?
C16 C11 C12 120.7(3) . . ?
C16 C11 C10 120.3(3) . . ?
C12 C11 C10 118.9(3) . . ?
C13 C12 C11 118.1(4) . . ?
C13 C12 H12 121.0 . . ?
C11 C12 H12 121.0 . . ?
C14 C13 C12 119.3(4) . . ?
C14 C13 H13 120.4 . . ?
C12 C13 H13 120.4 . . ?
C15 C14 C13 124.4(3) . . ?
C15 C14 H14 117.8 . . ?
C13 C14 H14 117.8 . . ?
C14 C15 C16 117.4(4) . . ?
C14 C15 H15 121.3 . . ?
C16 C15 H15 121.3 . . ?
C11 C16 C15 120.0(4) . . ?
C11 C16 H16 120.0 . . ?
C15 C16 H16 120.0 . . ?
C18 C17 C21 123.2(3) . . ?
C18 C17 S1 121.1(3) . . ?
C21 C17 S1 115.2(2) . . ?
C17 C18 C19 130.2(3) . . ?
C17 C18 C23 117.4(3) . . ?
C19 C18 C23 112.1(3) . . ?
C20 C19 C18 124.1(3) . . ?
C20 C19 C25 120.3(3) . . ?
C18 C19 C25 115.7(3) . . ?
C19 C20 C27 114.6(3) . . ?
C19 C20 Co1 130.4(3) . . ?
C27 C20 Co1 114.7(2) . . ?
O2 C21 O3 126.9(3) . . ?
O2 C21 C17 119.2(3) . . ?
O3 C21 C17 113.6(3) . . ?
O3 C22 H22A 109.5 . . ?
O3 C22 H22B 109.5 . . ?
H22A C22 H22B 109.5 . . ?
O3 C22 H22C 109.5 . . ?
H22A C22 H22C 109.5 . . ?
H22B C22 H22C 109.5 . . ?
O4 C23 O5 125.1(3) . . ?
O4 C23 C18 125.3(3) . . ?
O5 C23 C18 109.6(3) . . ?
O5 C24 H24A 109.5 . . ?
O5 C24 H24B 109.5 . . ?
H24A C24 H24B 109.5 . . ?
O5 C24 H24C 109.5 . . ?
H24A C24 H24C 109.5 . . ?
H24B C24 H24C 109.5 . . ?
O6 C25 O7 126.4(4) . . ?
O6 C25 C19 123.3(3) . . ?
O7 C25 C19 110.3(3) . . ?
O7 C26 H26A 109.5 . . ?
O7 C26 H26B 109.5 . . ?
H26A C26 H26B 109.5 . . ?
O7 C26 H26C 109.5 . . ?
H26A C26 H26C 109.5 . . ?
H26B C26 H26C 109.5 . . ?
O8 C27 O9 124.3(3) . . ?
O8 C27 C20 124.3(3) . . ?
O9 C27 C20 110.8(3) . . ?
O9 C28 H28A 109.5 . . ?
O9 C28 H28B 109.5 . . ?
H28A C28 H28B 109.5 . . ?
O9 C28 H28C 109.5 . . ?
H28A C28 H28C 109.5 . . ?
H28B C28 H28C 109.5 . . ?
Cl2 C29 Cl1 111.1(3) . . ?
Cl2 C29 H29A 109.4 . . ?
Cl1 C29 H29A 109.4 . . ?
Cl2 C29 H29B 109.4 . . ?
Cl1 C29 H29B 109.4 . . ?
H29A C29 H29B 108.0 . . ?
C20 Co1 C6 102.05(14) . . ?
C20 Co1 C3 114.05(15) . . ?
C6 Co1 C3 65.31(14) . . ?
C20 Co1 C7 87.33(14) . . ?
C6 Co1 C7 39.48(14) . . ?
C3 Co1 C7 40.47(14) . . ?
C20 Co1 C4 152.05(15) . . ?
C6 Co1 C4 63.51(15) . . ?
C3 Co1 C4 39.01(14) . . ?
C7 Co1 C4 66.22(15) . . ?
C20 Co1 C5 140.14(14) . . ?
C6 Co1 C5 39.01(14) . . ?
C3 Co1 C5 64.48(14) . . ?
C7 Co1 C5 66.42(14) . . ?
C4 Co1 C5 36.58(14) . . ?
C20 Co1 S1 96.76(10) . . ?
C6 Co1 S1 156.87(11) . . ?
C3 Co1 S1 94.79(10) . . ?
C7 Co1 S1 129.63(11) . . ?
C4 Co1 S1 93.72(10) . . ?
C5 Co1 S1 123.03(10) . . ?
C20 Co1 S2 88.23(11) . . ?
C6 Co1 S2 100.09(11) . . ?
C3 Co1 S2 154.91(11) . . ?
C7 Co1 S2 136.58(11) . . ?
C4 Co1 S2 116.89(11) . . ?
C5 Co1 S2 91.17(10) . . ?
S1 Co1 S2 93.78(4) . . ?
C21 O3 C22 113.8(3) . . ?
C23 O5 C24 116.2(3) . . ?
C25 O7 C26 114.8(3) . . ?
C27 O9 C28 117.5(2) . . ?
C17 S1 C1 103.89(16) . . ?
C17 S1 Co1 113.93(11) . . ?
C1 S1 Co1 106.96(11) . . ?
C2 S2 Co1 102.77(12) . . ?

loop_
_geom_bond_atom_site_label_1
_geom_bond_atom_site_label_2
_geom_bond_distance
_geom_bond_site_symmetry_2
_geom_bond_publ_flag
B3 C8 1.559(5) . ?
B3 C1 1.681(5) . ?
B3 B8 1.709(6) . ?
B3 C2 1.736(5) . ?
B3 B9 1.759(5) . ?
B3 B4 1.780(6) . ?
B4 C1 1.631(5) . ?
B4 B10 1.689(6) . ?
B4 B5 1.704(6) . ?
B4 B9 1.755(6) . ?
B4 H10A 0.9600 . ?
B5 B10 1.668(6) . ?
B5 C1 1.742(5) . ?
B5 B11 1.751(6) . ?
B5 B6 1.854(6) . ?
B5 H10B 0.9599 . ?
B6 C2 1.720(5) . ?
B6 C1 1.760(5) . ?
B6 B11 1.775(6) . ?
B6 B7 1.789(6) . ?
B6 H10C 0.9601 . ?
B7 C2 1.681(5) . ?
B7 B12 1.787(6) . ?
B7 B8 1.792(6) . ?
B7 B11 1.803(6) . ?
B7 H10D 0.9599 . ?
B8 B12 1.684(6) . ?
B8 B9 1.703(6) . ?
B8 C2 1.779(6) . ?
B8 H10E 0.9600 . ?
B9 B12 1.640(6) . ?
B9 B10 1.742(6) . ?
B9 H10F 0.9600 . ?
B10 B11 1.627(6) . ?
B10 B12 1.734(6) . ?
B10 H10G 0.9599 . ?
B11 B12 1.730(6) . ?
B11 H10H 0.9601 . ?
B12 H10I 0.9600 . ?
C1 C2 1.641(5) . ?
C1 S1 1.864(4) . ?
C2 S2 1.784(4) . ?
C3 C4 1.418(5) . ?
C3 C7 1.458(5) . ?
C3 Co1 2.087(4) . ?
C3 H3 0.9300 . ?
C4 C5 1.354(5) . ?
C4 Co1 2.155(4) . ?
C4 H4 0.9300 . ?
C5 C6 1.411(5) . ?
C5 Co1 2.160(4) . ?
C5 H5 0.9300 . ?
C6 C7 1.414(5) . ?
C6 Co1 2.056(3) . ?
C6 H6 0.9300 . ?
C7 Co1 2.126(4) . ?
C7 H7 0.9300 . ?
C8 C9 1.327(5) . ?
C8 H8 0.9300 . ?
C9 C10 1.508(5) . ?
C9 H9 0.9300 . ?
C10 O1 1.270(4) . ?
C10 C11 1.419(5) . ?
C11 C16 1.383(5) . ?
C11 C12 1.413(5) . ?
C12 C13 1.407(5) . ?
C12 H12 0.9300 . ?
C13 C14 1.374(5) . ?
C13 H13 0.9300 . ?
C14 C15 1.339(5) . ?
C14 H14 0.9300 . ?
C15 C16 1.435(5) . ?
C15 H15 0.9300 . ?
C16 H16 0.9300 . ?
C17 C18 1.369(5) . ?
C17 C21 1.496(4) . ?
C17 S1 1.783(4) . ?
C18 C19 1.504(4) . ?
C18 C23 1.518(5) . ?
C19 C20 1.375(5) . ?
C19 C25 1.519(5) . ?
C20 C27 1.510(4) . ?
C20 Co1 1.910(4) . ?
C21 O2 1.237(4) . ?
C21 O3 1.306(4) . ?
C22 O3 1.487(4) . ?
C22 H22A 0.9600 . ?
C22 H22B 0.9600 . ?
C22 H22C 0.9600 . ?
C23 O4 1.176(4) . ?
C23 O5 1.351(4) . ?
C24 O5 1.498(4) . ?
C24 H24A 0.9600 . ?
C24 H24B 0.9600 . ?
C24 H24C 0.9600 . ?
C25 O6 1.168(4) . ?
C25 O7 1.331(4) . ?
C26 O7 1.433(4) . ?
C26 H26A 0.9600 . ?
C26 H26B 0.9600 . ?
C26 H26C 0.9600 . ?
C27 O8 1.168(4) . ?
C27 O9 1.360(4) . ?
C28 O9 1.458(4) . ?
C28 H28A 0.9600 . ?
C28 H28B 0.9600 . ?
C28 H28C 0.9600 . ?
C29 Cl2 1.451(4) . ?
C29 Cl1 1.537(4) . ?
C29 H29A 0.9700 . ?
C29 H29B 0.9700 . ?
Co1 S1 2.1821(10) . ?
Co1 S2 2.2589(10) . ?

loop_
_geom_torsion_atom_site_label_1
_geom_torsion_atom_site_label_2
_geom_torsion_atom_site_label_3
_geom_torsion_atom_site_label_4
_geom_torsion
_geom_torsion_site_symmetry_1
_geom_torsion_site_symmetry_2
_geom_torsion_site_symmetry_3
_geom_torsion_site_symmetry_4
_geom_torsion_publ_flag
C8 B3 B4 C1 108.3(4) . . . . ?
B8 B3 B4 C1 -99.3(3) . . . . ?
C2 B3 B4 C1 -34.8(2) . . . . ?
B9 B3 B4 C1 -135.4(3) . . . . ?
C8 B3 B4 B10 -154.2(3) . . . . ?
C1 B3 B4 B10 97.5(3) . . . . ?
B8 B3 B4 B10 -1.8(4) . . . . ?
C2 B3 B4 B10 62.7(3) . . . . ?
B9 B3 B4 B10 -37.9(3) . . . . ?
C8 B3 B4 B5 142.7(3) . . . . ?
C1 B3 B4 B5 34.4(3) . . . . ?
B8 B3 B4 B5 -64.9(4) . . . . ?
C2 B3 B4 B5 -0.4(4) . . . . ?
B9 B3 B4 B5 -101.0(3) . . . . ?
C8 B3 B4 B9 -116.3(4) . . . . ?
C1 B3 B4 B9 135.4(3) . . . . ?
B8 B3 B4 B9 36.1(3) . . . . ?
C2 B3 B4 B9 100.6(3) . . . . ?
C1 B4 B5 B10 131.3(3) . . . . ?
B9 B4 B5 B10 33.9(3) . . . . ?
B3 B4 B5 B10 98.4(3) . . . . ?
B10 B4 B5 C1 -131.3(3) . . . . ?
B9 B4 B5 C1 -97.4(3) . . . . ?
B3 B4 B5 C1 -32.9(3) . . . . ?
C1 B4 B5 B11 93.7(3) . . . . ?
B10 B4 B5 B11 -37.6(3) . . . . ?
B9 B4 B5 B11 -3.7(4) . . . . ?
B3 B4 B5 B11 60.9(4) . . . . ?
C1 B4 B5 B6 32.6(3) . . . . ?
B10 B4 B5 B6 -98.7(3) . . . . ?
B9 B4 B5 B6 -64.8(3) . . . . ?
B3 B4 B5 B6 -0.3(4) . . . . ?
B10 B5 B6 C2 -61.9(3) . . . . ?
B4 B5 B6 C2 0.8(3) . . . . ?
C1 B5 B6 C2 32.6(2) . . . . ?
B11 B5 B6 C2 -96.0(3) . . . . ?
B10 B5 B6 C1 -94.4(3) . . . . ?
B4 B5 B6 C1 -31.8(3) . . . . ?
B11 B5 B6 C1 -128.5(3) . . . . ?
B10 B5 B6 B11 34.1(3) . . . . ?
B4 B5 B6 B11 96.7(3) . . . . ?
C1 B5 B6 B11 128.5(3) . . . . ?
B10 B5 B6 B7 -2.2(4) . . . . ?
B4 B5 B6 B7 60.4(4) . . . . ?
C1 B5 B6 B7 92.2(3) . . . . ?
B11 B5 B6 B7 -36.3(3) . . . . ?
C1 B6 B7 C2 -36.8(2) . . . . ?
B11 B6 B7 C2 -131.1(3) . . . . ?
B5 B6 B7 C2 -96.1(3) . . . . ?
C2 B6 B7 B12 96.4(3) . . . . ?
C1 B6 B7 B12 59.6(3) . . . . ?
B11 B6 B7 B12 -34.7(3) . . . . ?
B5 B6 B7 B12 0.3(4) . . . . ?
C2 B6 B7 B8 37.3(3) . . . . ?
C1 B6 B7 B8 0.4(4) . . . . ?
B11 B6 B7 B8 -93.8(3) . . . . ?
B5 B6 B7 B8 -58.8(4) . . . . ?
C2 B6 B7 B11 131.1(3) . . . . ?
C1 B6 B7 B11 94.2(3) . . . . ?
B5 B6 B7 B11 35.0(3) . . . . ?
C8 B3 B8 B12 152.0(4) . . . . ?
C1 B3 B8 B12 -58.7(4) . . . . ?
C2 B3 B8 B12 -95.9(3) . . . . ?
B9 B3 B8 B12 36.6(3) . . . . ?
B4 B3 B8 B12 0.2(4) . . . . ?
C8 B3 B8 B9 115.4(4) . . . . ?
C1 B3 B8 B9 -95.3(3) . . . . ?
C2 B3 B8 B9 -132.5(3) . . . . ?
B4 B3 B8 B9 -36.4(3) . . . . ?
C8 B3 B8 C2 -112.1(4) . . . . ?
C1 B3 B8 C2 37.2(2) . . . . ?
B9 B3 B8 C2 132.5(3) . . . . ?
B4 B3 B8 C2 96.1(3) . . . . ?
C8 B3 B8 B7 -142.8(4) . . . . ?
C1 B3 B8 B7 6.5(4) . . . . ?
C2 B3 B8 B7 -30.7(3) . . . . ?
B9 B3 B8 B7 101.8(3) . . . . ?
B4 B3 B8 B7 65.4(4) . . . . ?
C2 B7 B8 B12 133.3(3) . . . . ?
B6 B7 B8 B12 97.0(3) . . . . ?
B11 B7 B8 B12 35.4(3) . . . . ?
C2 B7 B8 B9 97.6(3) . . . . ?
B12 B7 B8 B9 -35.7(3) . . . . ?
B6 B7 B8 B9 61.3(4) . . . . ?
B11 B7 B8 B9 -0.3(4) . . . . ?
C2 B7 B8 B3 32.0(3) . . . . ?
B12 B7 B8 B3 -101.3(3) . . . . ?
B6 B7 B8 B3 -4.4(4) . . . . ?
B11 B7 B8 B3 -65.9(3) . . . . ?
B12 B7 B8 C2 -133.3(3) . . . . ?
B6 B7 B8 C2 -36.4(3) . . . . ?
B11 B7 B8 C2 -97.9(3) . . . . ?
B3 B8 B9 B12 137.9(3) . . . . ?
C2 B8 B9 B12 96.4(3) . . . . ?
B7 B8 B9 B12 37.4(3) . . . . ?
B12 B8 B9 B10 -39.3(3) . . . . ?
B3 B8 B9 B10 98.6(3) . . . . ?
C2 B8 B9 B10 57.1(4) . . . . ?
B7 B8 B9 B10 -1.9(4) . . . . ?
B12 B8 B9 B4 -100.5(3) . . . . ?
B3 B8 B9 B4 37.4(3) . . . . ?
C2 B8 B9 B4 -4.1(4) . . . . ?
B7 B8 B9 B4 -63.2(4) . . . . ?
B12 B8 B9 B3 -137.9(3) . . . . ?
C2 B8 B9 B3 -41.5(3) . . . . ?
B7 B8 B9 B3 -100.5(3) . . . . ?
C1 B4 B9 B12 -62.0(4) . . . . ?
B10 B4 B9 B12 37.5(3) . . . . ?
B5 B4 B9 B12 4.4(4) . . . . ?
B3 B4 B9 B12 -100.5(3) . . . . ?
C1 B4 B9 B8 2.0(4) . . . . ?
B10 B4 B9 B8 101.5(3) . . . . ?
B5 B4 B9 B8 68.3(4) . . . . ?
B3 B4 B9 B8 -36.6(3) . . . . ?
C1 B4 B9 B10 -99.5(3) . . . . ?
B5 B4 B9 B10 -33.2(3) . . . . ?
B3 B4 B9 B10 -138.1(3) . . . . ?
C1 B4 B9 B3 38.6(3) . . . . ?
B10 B4 B9 B3 138.1(3) . . . . ?
B5 B4 B9 B3 104.9(3) . . . . ?
C8 B3 B9 B12 -149.4(3) . . . . ?
C1 B3 B9 B12 64.2(3) . . . . ?
B8 B3 B9 B12 -37.7(3) . . . . ?
C2 B3 B9 B12 4.9(4) . . . . ?
B4 B3 B9 B12 101.0(3) . . . . ?
C8 B3 B9 B8 -111.6(4) . . . . ?
C1 B3 B9 B8 101.9(3) . . . . ?
C2 B3 B9 B8 42.6(3) . . . . ?
B4 B3 B9 B8 138.7(3) . . . . ?
C8 B3 B9 B10 145.8(3) . . . . ?
C1 B3 B9 B10 -0.6(4) . . . . ?
B8 B3 B9 B10 -102.5(3) . . . . ?
C2 B3 B9 B10 -59.9(3) . . . . ?
B4 B3 B9 B10 36.2(3) . . . . ?
C8 B3 B9 B4 109.6(4) . . . . ?
C1 B3 B9 B4 -36.8(3) . . . . ?
B8 B3 B9 B4 -138.7(3) . . . . ?
C2 B3 B9 B4 -96.1(3) . . . . ?
B4 B5 B10 B11 -135.0(3) . . . . ?
C1 B5 B10 B11 -95.2(3) . . . . ?
B6 B5 B10 B11 -35.0(3) . . . . ?
C1 B5 B10 B4 39.7(3) . . . . ?
B11 B5 B10 B4 135.0(3) . . . . ?
B6 B5 B10 B4 99.9(3) . . . . ?
B4 B5 B10 B12 -96.5(4) . . . . ?
C1 B5 B10 B12 -56.8(4) . . . . ?
B11 B5 B10 B12 38.5(3) . . . . ?
B6 B5 B10 B12 3.4(4) . . . . ?
B4 B5 B10 B9 -34.8(3) . . . . ?
C1 B5 B10 B9 4.9(4) . . . . ?
B11 B5 B10 B9 100.2(3) . . . . ?
B6 B5 B10 B9 65.2(4) . . . . ?
C1 B4 B10 B11 -1.2(4) . . . . ?
B5 B4 B10 B11 42.8(3) . . . . ?
B9 B4 B10 B11 -100.4(3) . . . . ?
B3 B4 B10 B11 -63.0(4) . . . . ?
C1 B4 B10 B5 -44.0(3) . . . . ?
B9 B4 B10 B5 -143.2(3) . . . . ?
B3 B4 B10 B5 -105.7(3) . . . . ?
C1 B4 B10 B12 64.3(4) . . . . ?
B5 B4 B10 B12 108.3(3) . . . . ?
B9 B4 B10 B12 -34.9(3) . . . . ?
B3 B4 B10 B12 2.5(4) . . . . ?
C1 B4 B10 B9 99.2(3) . . . . ?
B5 B4 B10 B9 143.2(3) . . . . ?
B3 B4 B10 B9 37.4(3) . . . . ?
B12 B9 B10 B11 -35.2(3) . . . . ?
B8 B9 B10 B11 3.6(4) . . . . ?
B4 B9 B10 B11 103.6(3) . . . . ?
B3 B9 B10 B11 66.0(4) . . . . ?
B12 B9 B10 B5 -104.1(4) . . . . ?
B8 B9 B10 B5 -65.4(4) . . . . ?
B4 B9 B10 B5 34.6(3) . . . . ?
B3 B9 B10 B5 -3.0(4) . . . . ?
B12 B9 B10 B4 -138.8(3) . . . . ?
B8 B9 B10 B4 -100.0(3) . . . . ?
B3 B9 B10 B4 -37.6(3) . . . . ?
B8 B9 B10 B12 38.8(3) . . . . ?
B4 B9 B10 B12 138.8(3) . . . . ?
B3 B9 B10 B12 101.2(3) . . . . ?
B5 B10 B11 B12 139.8(3) . . . . ?
B4 B10 B11 B12 98.5(3) . . . . ?
B9 B10 B11 B12 32.9(3) . . . . ?
B4 B10 B11 B5 -41.3(3) . . . . ?
B12 B10 B11 B5 -139.8(3) . . . . ?
B9 B10 B11 B5 -106.8(3) . . . . ?
B5 B10 B11 B6 38.2(3) . . . . ?
B4 B10 B11 B6 -3.1(4) . . . . ?
B12 B10 B11 B6 -101.5(3) . . . . ?
B9 B10 B11 B6 -68.6(4) . . . . ?
B5 B10 B11 B7 103.0(3) . . . . ?
B4 B10 B11 B7 61.8(4) . . . . ?
B12 B10 B11 B7 -36.7(3) . . . . ?
B9 B10 B11 B7 -3.8(4) . . . . ?
B4 B5 B11 B10 39.2(3) . . . . ?
C1 B5 B11 B10 97.0(3) . . . . ?
B6 B5 B11 B10 139.7(3) . . . . ?
B10 B5 B11 B12 -37.3(3) . . . . ?
B4 B5 B11 B12 1.8(4) . . . . ?
C1 B5 B11 B12 59.6(4) . . . . ?
B6 B5 B11 B12 102.4(3) . . . . ?
B10 B5 B11 B6 -139.7(3) . . . . ?
B4 B5 B11 B6 -100.6(3) . . . . ?
C1 B5 B11 B6 -42.7(3) . . . . ?
B10 B5 B11 B7 -102.7(4) . . . . ?
B4 B5 B11 B7 -63.5(4) . . . . ?
C1 B5 B11 B7 -5.7(4) . . . . ?
B6 B5 B11 B7 37.0(3) . . . . ?
C2 B6 B11 B10 62.8(4) . . . . ?
C1 B6 B11 B10 5.6(4) . . . . ?
B7 B6 B11 B10 103.3(4) . . . . ?
B5 B6 B11 B10 -36.4(3) . . . . ?
C2 B6 B11 B12 -3.8(4) . . . . ?
C1 B6 B11 B12 -61.0(3) . . . . ?
B7 B6 B11 B12 36.7(3) . . . . ?
B5 B6 B11 B12 -103.0(3) . . . . ?
C2 B6 B11 B5 99.2(3) . . . . ?
C1 B6 B11 B5 42.0(3) . . . . ?
B7 B6 B11 B5 139.7(3) . . . . ?
C2 B6 B11 B7 -40.5(3) . . . . ?
C1 B6 B11 B7 -97.7(3) . . . . ?
B5 B6 B11 B7 -139.7(3) . . . . ?
C2 B7 B11 B10 -60.7(4) . . . . ?
B12 B7 B11 B10 37.3(3) . . . . ?
B6 B7 B11 B10 -102.4(3) . . . . ?
B8 B7 B11 B10 2.6(4) . . . . ?
C2 B7 B11 B12 -98.0(3) . . . . ?
B6 B7 B11 B12 -139.7(3) . . . . ?
B8 B7 B11 B12 -34.7(3) . . . . ?
C2 B7 B11 B5 3.2(4) . . . . ?
B12 B7 B11 B5 101.2(4) . . . . ?
B6 B7 B11 B5 -38.5(3) . . . . ?
B8 B7 B11 B5 66.5(4) . . . . ?
C2 B7 B11 B6 41.7(3) . . . . ?
B12 B7 B11 B6 139.7(3) . . . . ?
B8 B7 B11 B6 105.0(3) . . . . ?
B10 B9 B12 B8 137.2(3) . . . . ?
B4 B9 B12 B8 101.3(3) . . . . ?
B3 B9 B12 B8 37.1(3) . . . . ?
B8 B9 B12 B11 -104.4(3) . . . . ?
B10 B9 B12 B11 32.8(3) . . . . ?
B4 B9 B12 B11 -3.0(4) . . . . ?
B3 B9 B12 B11 -67.2(4) . . . . ?
B8 B9 B12 B10 -137.2(3) . . . . ?
B4 B9 B12 B10 -35.8(3) . . . . ?
B3 B9 B12 B10 -100.0(3) . . . . ?
B8 B9 B12 B7 -38.4(3) . . . . ?
B10 B9 B12 B7 98.8(3) . . . . ?
B4 B9 B12 B7 62.9(4) . . . . ?
B3 B9 B12 B7 -1.3(4) . . . . ?
B3 B8 B12 B9 -38.5(3) . . . . ?
C2 B8 B12 B9 -100.7(3) . . . . ?
B7 B8 B12 B9 -139.1(3) . . . . ?
B9 B8 B12 B11 100.1(3) . . . . ?
B3 B8 B12 B11 61.6(4) . . . . ?
C2 B8 B12 B11 -0.6(4) . . . . ?
B7 B8 B12 B11 -39.0(3) . . . . ?
B9 B8 B12 B10 39.9(3) . . . . ?
B3 B8 B12 B10 1.4(4) . . . . ?
C2 B8 B12 B10 -60.8(4) . . . . ?
B7 B8 B12 B10 -99.3(3) . . . . ?
B9 B8 B12 B7 139.1(3) . . . . ?
B3 B8 B12 B7 100.6(3) . . . . ?
C2 B8 B12 B7 38.5(2) . . . . ?
B10 B11 B12 B9 -35.3(3) . . . . ?
B5 B11 B12 B9 0.8(4) . . . . ?
B6 B11 B12 B9 68.6(4) . . . . ?
B7 B11 B12 B9 105.0(3) . . . . ?
B10 B11 B12 B8 -101.1(3) . . . . ?
B5 B11 B12 B8 -65.0(4) . . . . ?
B6 B11 B12 B8 2.8(4) . . . . ?
B7 B11 B12 B8 39.2(3) . . . . ?
B5 B11 B12 B10 36.1(3) . . . . ?
B6 B11 B12 B10 103.9(3) . . . . ?
B7 B11 B12 B10 140.3(3) . . . . ?
B10 B11 B12 B7 -140.3(3) . . . . ?
B5 B11 B12 B7 -104.3(3) . . . . ?
B6 B11 B12 B7 -36.4(3) . . . . ?
B11 B10 B12 B9 141.7(3) . . . . ?
B5 B10 B12 B9 102.3(4) . . . . ?
B4 B10 B12 B9 37.2(3) . . . . ?
B11 B10 B12 B8 102.0(4) . . . . ?
B5 B10 B12 B8 62.6(4) . . . . ?
B4 B10 B12 B8 -2.5(4) . . . . ?
B9 B10 B12 B8 -39.7(3) . . . . ?
B5 B10 B12 B11 -39.4(3) . . . . ?
B4 B10 B12 B11 -104.5(4) . . . . ?
B9 B10 B12 B11 -141.7(3) . . . . ?
B11 B10 B12 B7 36.1(3) . . . . ?
B5 B10 B12 B7 -3.4(4) . . . . ?
B4 B10 B12 B7 -68.4(4) . . . . ?
B9 B10 B12 B7 -105.6(3) . . . . ?
C2 B7 B12 B9 -2.9(4) . . . . ?
B6 B7 B12 B9 -64.5(4) . . . . ?
B8 B7 B12 B9 38.2(3) . . . . ?
B11 B7 B12 B9 -99.8(3) . . . . ?
C2 B7 B12 B8 -41.1(3) . . . . ?
B6 B7 B12 B8 -102.7(3) . . . . ?
B11 B7 B12 B8 -138.0(3) . . . . ?
C2 B7 B12 B11 96.9(3) . . . . ?
B6 B7 B12 B11 35.3(3) . . . . ?
B8 B7 B12 B11 138.0(3) . . . . ?
C2 B7 B12 B10 63.2(4) . . . . ?
B6 B7 B12 B10 1.7(4) . . . . ?
B8 B7 B12 B10 104.4(3) . . . . ?
B11 B7 B12 B10 -33.7(3) . . . . ?
B10 B4 C1 C2 -62.0(4) . . . . ?
B5 B4 C1 C2 -103.9(3) . . . . ?
B9 B4 C1 C2 1.3(4) . . . . ?
B3 B4 C1 C2 40.3(3) . . . . ?
B10 B4 C1 B3 -102.3(3) . . . . ?
B5 B4 C1 B3 -144.1(3) . . . . ?
B9 B4 C1 B3 -39.0(3) . . . . ?
B10 B4 C1 B5 41.9(3) . . . . ?
B9 B4 C1 B5 105.2(3) . . . . ?
B3 B4 C1 B5 144.1(3) . . . . ?
B10 B4 C1 B6 5.2(4) . . . . ?
B5 B4 C1 B6 -36.7(3) . . . . ?
B9 B4 C1 B6 68.5(4) . . . . ?
B3 B4 C1 B6 107.5(3) . . . . ?
B10 B4 C1 S1 142.2(3) . . . . ?
B5 B4 C1 S1 100.3(3) . . . . ?
B9 B4 C1 S1 -154.5(3) . . . . ?
B3 B4 C1 S1 -115.5(3) . . . . ?
C8 B3 C1 B4 -110.3(4) . . . . ?
B8 B3 C1 B4 99.3(3) . . . . ?
C2 B3 C1 B4 138.7(3) . . . . ?
B9 B3 C1 B4 38.4(3) . . . . ?
C8 B3 C1 C2 111.0(4) . . . . ?
B8 B3 C1 C2 -39.4(3) . . . . ?
B9 B3 C1 C2 -100.4(3) . . . . ?
B4 B3 C1 C2 -138.7(3) . . . . ?
C8 B3 C1 B5 -144.7(3) . . . . ?
B8 B3 C1 B5 64.9(4) . . . . ?
C2 B3 C1 B5 104.3(3) . . . . ?
B9 B3 C1 B5 3.9(4) . . . . ?
B4 B3 C1 B5 -34.5(3) . . . . ?
C8 B3 C1 B6 143.6(3) . . . . ?
B8 B3 C1 B6 -6.8(4) . . . . ?
C2 B3 C1 B6 32.6(3) . . . . ?
B9 B3 C1 B6 -67.7(3) . . . . ?
B4 B3 C1 B6 -106.1(3) . . . . ?
C8 B3 C1 S1 11.7(5) . . . . ?
B8 B3 C1 S1 -138.8(3) . . . . ?
C2 B3 C1 S1 -99.4(3) . . . . ?
B9 B3 C1 S1 160.3(3) . . . . ?
B4 B3 C1 S1 121.9(3) . . . . ?
B10 B5 C1 B4 -41.7(3) . . . . ?
B11 B5 C1 B4 -99.6(3) . . . . ?
B6 B5 C1 B4 -142.6(3) . . . . ?
B10 B5 C1 C2 64.4(4) . . . . ?
B4 B5 C1 C2 106.1(3) . . . . ?
B11 B5 C1 C2 6.5(4) . . . . ?
B6 B5 C1 C2 -36.5(3) . . . . ?
B10 B5 C1 B3 -5.6(4) . . . . ?
B4 B5 C1 B3 36.1(3) . . . . ?
B11 B5 C1 B3 -63.5(4) . . . . ?
B6 B5 C1 B3 -106.5(3) . . . . ?
B10 B5 C1 B6 100.9(3) . . . . ?
B4 B5 C1 B6 142.6(3) . . . . ?
B11 B5 C1 B6 43.0(3) . . . . ?
B10 B5 C1 S1 -164.2(2) . . . . ?
B4 B5 C1 S1 -122.5(3) . . . . ?
B11 B5 C1 S1 137.9(3) . . . . ?
B6 B5 C1 S1 94.9(3) . . . . ?
C2 B6 C1 B4 -105.8(3) . . . . ?
B11 B6 C1 B4 -6.6(4) . . . . ?
B7 B6 C1 B4 -68.4(4) . . . . ?
B5 B6 C1 B4 35.4(3) . . . . ?
B11 B6 C1 C2 99.1(3) . . . . ?
B7 B6 C1 C2 37.3(3) . . . . ?
B5 B6 C1 C2 141.1(3) . . . . ?
C2 B6 C1 B3 -33.5(3) . . . . ?
B11 B6 C1 B3 65.7(3) . . . . ?
B7 B6 C1 B3 3.9(4) . . . . ?
B5 B6 C1 B3 107.7(3) . . . . ?
C2 B6 C1 B5 -141.1(3) . . . . ?
B11 B6 C1 B5 -42.0(2) . . . . ?
B7 B6 C1 B5 -103.8(3) . . . . ?
C2 B6 C1 S1 107.3(2) . . . . ?
B11 B6 C1 S1 -153.5(2) . . . . ?
B7 B6 C1 S1 144.6(2) . . . . ?
B5 B6 C1 S1 -111.5(2) . . . . ?
B4 C1 C2 B7 62.0(4) . . . . ?
B3 C1 C2 B7 103.1(3) . . . . ?
B5 C1 C2 B7 -5.0(4) . . . . ?
B6 C1 C2 B7 -42.8(3) . . . . ?
S1 C1 C2 B7 -138.0(3) . . . . ?
B4 C1 C2 B6 104.8(3) . . . . ?
B3 C1 C2 B6 145.9(3) . . . . ?
B5 C1 C2 B6 37.8(3) . . . . ?
S1 C1 C2 B6 -95.3(3) . . . . ?
B4 C1 C2 B3 -41.1(3) . . . . ?
B5 C1 C2 B3 -108.0(3) . . . . ?
B6 C1 C2 B3 -145.9(3) . . . . ?
S1 C1 C2 B3 118.9(3) . . . . ?
B4 C1 C2 B8 -3.8(4) . . . . ?
B3 C1 C2 B8 37.3(3) . . . . ?
B5 C1 C2 B8 -70.8(3) . . . . ?
B6 C1 C2 B8 -108.6(3) . . . . ?
S1 C1 C2 B8 156.1(2) . . . . ?
B4 C1 C2 S2 -144.5(3) . . . . ?
B3 C1 C2 S2 -103.4(3) . . . . ?
B5 C1 C2 S2 148.6(3) . . . . ?
B6 C1 C2 S2 110.7(3) . . . . ?
S1 C1 C2 S2 15.5(4) . . . . ?
B12 B7 C2 C1 -58.4(4) . . . . ?
B6 B7 C2 C1 42.6(3) . . . . ?
B8 B7 C2 C1 -96.8(3) . . . . ?
B11 B7 C2 C1 1.0(4) . . . . ?
B12 B7 C2 B6 -101.0(3) . . . . ?
B8 B7 C2 B6 -139.4(3) . . . . ?
B11 B7 C2 B6 -41.6(3) . . . . ?
B12 B7 C2 B3 6.1(4) . . . . ?
B6 B7 C2 B3 107.1(3) . . . . ?
B8 B7 C2 B3 -32.3(3) . . . . ?
B11 B7 C2 B3 65.5(3) . . . . ?
B12 B7 C2 B8 38.4(3) . . . . ?
B6 B7 C2 B8 139.4(3) . . . . ?
B11 B7 C2 B8 97.8(3) . . . . ?
B12 B7 C2 S2 149.6(3) . . . . ?
B6 B7 C2 S2 -109.4(3) . . . . ?
B8 B7 C2 S2 111.2(3) . . . . ?
B11 B7 C2 S2 -151.1(3) . . . . ?
B11 B6 C2 C1 -92.6(3) . . . . ?
B7 B6 C2 C1 -135.0(3) . . . . ?
B5 B6 C2 C1 -33.1(2) . . . . ?
C1 B6 C2 B7 135.0(3) . . . . ?
B11 B6 C2 B7 42.4(3) . . . . ?
B5 B6 C2 B7 101.8(3) . . . . ?
C1 B6 C2 B3 32.0(3) . . . . ?
B11 B6 C2 B3 -60.5(3) . . . . ?
B7 B6 C2 B3 -102.9(3) . . . . ?
B5 B6 C2 B3 -1.1(4) . . . . ?
C1 B6 C2 B8 96.1(3) . . . . ?
B11 B6 C2 B8 3.6(4) . . . . ?
B7 B6 C2 B8 -38.8(3) . . . . ?
B5 B6 C2 B8 63.0(3) . . . . ?
C1 B6 C2 S2 -109.6(3) . . . . ?
B11 B6 C2 S2 157.8(2) . . . . ?
B7 B6 C2 S2 115.5(3) . . . . ?
B5 B6 C2 S2 -142.7(2) . . . . ?
C8 B3 C2 C1 -108.8(4) . . . . ?
B8 B3 C2 C1 136.6(3) . . . . ?
B9 B3 C2 C1 95.7(3) . . . . ?
B4 B3 C2 C1 34.2(2) . . . . ?
C8 B3 C2 B7 148.5(3) . . . . ?
C1 B3 C2 B7 -102.7(3) . . . . ?
B8 B3 C2 B7 33.9(3) . . . . ?
B9 B3 C2 B7 -7.0(4) . . . . ?
B4 B3 C2 B7 -68.5(3) . . . . ?
C8 B3 C2 B6 -142.0(3) . . . . ?
C1 B3 C2 B6 -33.3(3) . . . . ?
B8 B3 C2 B6 103.4(3) . . . . ?
B9 B3 C2 B6 62.5(3) . . . . ?
B4 B3 C2 B6 0.9(4) . . . . ?
C8 B3 C2 B8 114.6(4) . . . . ?
C1 B3 C2 B8 -136.6(3) . . . . ?
B9 B3 C2 B8 -40.9(3) . . . . ?
B4 B3 C2 B8 -102.4(3) . . . . ?
C8 B3 C2 S2 1.5(4) . . . . ?
C1 B3 C2 S2 110.3(3) . . . . ?
B8 B3 C2 S2 -113.1(3) . . . . ?
B9 B3 C2 S2 -154.0(2) . . . . ?
B4 B3 C2 S2 144.5(2) . . . . ?
B12 B8 C2 C1 64.9(3) . . . . ?
B9 B8 C2 C1 4.8(4) . . . . ?
B3 B8 C2 C1 -37.9(3) . . . . ?
B7 B8 C2 C1 106.2(3) . . . . ?
B12 B8 C2 B7 -41.3(3) . . . . ?
B9 B8 C2 B7 -101.4(3) . . . . ?
B3 B8 C2 B7 -144.1(3) . . . . ?
B12 B8 C2 B6 -2.0(4) . . . . ?
B9 B8 C2 B6 -62.1(4) . . . . ?
B3 B8 C2 B6 -104.8(3) . . . . ?
B7 B8 C2 B6 39.3(3) . . . . ?
B12 B8 C2 B3 102.8(3) . . . . ?
B9 B8 C2 B3 42.7(3) . . . . ?
B7 B8 C2 B3 144.1(3) . . . . ?
B12 B8 C2 S2 -155.7(3) . . . . ?
B9 B8 C2 S2 144.1(3) . . . . ?
B3 B8 C2 S2 101.4(3) . . . . ?
B7 B8 C2 S2 -114.4(3) . . . . ?
C7 C3 C4 C5 2.7(4) . . . . ?
Co1 C3 C4 C5 -59.9(3) . . . . ?
C7 C3 C4 Co1 62.6(2) . . . . ?
C3 C4 C5 C6 0.1(4) . . . . ?
Co1 C4 C5 C6 -57.4(2) . . . . ?
C3 C4 C5 Co1 57.5(3) . . . . ?
C4 C5 C6 C7 -3.0(4) . . . . ?
Co1 C5 C6 C7 -63.7(3) . . . . ?
C4 C5 C6 Co1 60.6(3) . . . . ?
C5 C6 C7 C3 4.5(4) . . . . ?
Co1 C6 C7 C3 -60.1(2) . . . . ?
C5 C6 C7 Co1 64.6(3) . . . . ?
C4 C3 C7 C6 -4.3(4) . . . . ?
Co1 C3 C7 C6 59.6(2) . . . . ?
C4 C3 C7 Co1 -63.9(3) . . . . ?
C1 B3 C8 C9 110.2(4) . . . . ?
B8 B3 C8 C9 -104.7(4) . . . . ?
C2 B3 C8 C9 179.0(3) . . . . ?
B9 B3 C8 C9 -30.8(5) . . . . ?
B4 B3 C8 C9 43.0(5) . . . . ?
B3 C8 C9 C10 -179.8(3) . . . . ?
C8 C9 C10 O1 -24.9(5) . . . . ?
C8 C9 C10 C11 150.7(4) . . . . ?
O1 C10 C11 C16 -16.6(5) . . . . ?
C9 C10 C11 C16 168.0(3) . . . . ?
O1 C10 C11 C12 166.7(3) . . . . ?
C9 C10 C11 C12 -8.7(5) . . . . ?
C16 C11 C12 C13 -0.6(5) . . . . ?
C10 C11 C12 C13 176.2(3) . . . . ?
C11 C12 C13 C14 1.5(5) . . . . ?
C12 C13 C14 C15 -4.5(5) . . . . ?
C13 C14 C15 C16 6.0(5) . . . . ?
C12 C11 C16 C15 2.2(6) . . . . ?
C10 C11 C16 C15 -174.5(3) . . . . ?
C14 C15 C16 C11 -4.7(5) . . . . ?
C21 C17 C18 C19 175.7(4) . . . . ?
S1 C17 C18 C19 -12.7(6) . . . . ?
C21 C17 C18 C23 -9.8(5) . . . . ?
S1 C17 C18 C23 161.8(3) . . . . ?
C17 C18 C19 C20 7.9(6) . . . . ?
C23 C18 C19 C20 -166.8(4) . . . . ?
C17 C18 C19 C25 -171.0(4) . . . . ?
C23 C18 C19 C25 14.3(5) . . . . ?
C18 C19 C20 C27 -173.3(3) . . . . ?
C25 C19 C20 C27 5.6(5) . . . . ?
C18 C19 C20 Co1 13.2(6) . . . . ?
C25 C19 C20 Co1 -168.0(3) . . . . ?
C18 C17 C21 O2 -25.9(5) . . . . ?
S1 C17 C21 O2 162.1(3) . . . . ?
C18 C17 C21 O3 159.0(3) . . . . ?
S1 C17 C21 O3 -13.0(4) . . . . ?
C17 C18 C23 O4 -72.5(5) . . . . ?
C19 C18 C23 O4 103.0(4) . . . . ?
C17 C18 C23 O5 107.3(4) . . . . ?
C19 C18 C23 O5 -77.2(4) . . . . ?
C20 C19 C25 O6 124.9(4) . . . . ?
C18 C19 C25 O6 -56.1(5) . . . . ?
C20 C19 C25 O7 -57.6(5) . . . . ?
C18 C19 C25 O7 121.4(3) . . . . ?
C19 C20 C27 O8 119.2(4) . . . . ?
Co1 C20 C27 O8 -66.1(5) . . . . ?
C19 C20 C27 O9 -69.0(4) . . . . ?
Co1 C20 C27 O9 105.7(3) . . . . ?
C19 C20 Co1 C6 146.6(3) . . . . ?
C27 C20 Co1 C6 -27.0(3) . . . . ?
C19 C20 Co1 C3 78.5(4) . . . . ?
C27 C20 Co1 C3 -95.1(3) . . . . ?
C19 C20 Co1 C7 109.7(4) . . . . ?
C27 C20 Co1 C7 -63.9(3) . . . . ?
C19 C20 Co1 C4 91.4(4) . . . . ?
C27 C20 Co1 C4 -82.2(4) . . . . ?
C19 C20 Co1 C5 156.8(3) . . . . ?
C27 C20 Co1 C5 -16.8(4) . . . . ?
C19 C20 Co1 S1 -19.9(4) . . . . ?
C27 C20 Co1 S1 166.5(2) . . . . ?
C19 C20 Co1 S2 -113.5(3) . . . . ?
C27 C20 Co1 S2 72.9(2) . . . . ?
C5 C6 Co1 C20 169.6(2) . . . . ?
C7 C6 Co1 C20 -70.5(2) . . . . ?
C5 C6 Co1 C3 -79.3(2) . . . . ?
C7 C6 Co1 C3 40.6(2) . . . . ?
C5 C6 Co1 C7 -119.9(3) . . . . ?
C5 C6 Co1 C4 -35.9(2) . . . . ?
C7 C6 Co1 C4 84.1(2) . . . . ?
C7 C6 Co1 C5 119.9(3) . . . . ?
C5 C6 Co1 S1 -46.7(4) . . . . ?
C7 C6 Co1 S1 73.2(4) . . . . ?
C5 C6 Co1 S2 79.2(2) . . . . ?
C7 C6 Co1 S2 -160.82(19) . . . . ?
C4 C3 Co1 C20 170.4(2) . . . . ?
C7 C3 Co1 C20 53.0(2) . . . . ?
C4 C3 Co1 C6 77.7(2) . . . . ?
C7 C3 Co1 C6 -39.6(2) . . . . ?
C4 C3 Co1 C7 117.4(3) . . . . ?
C7 C3 Co1 C4 -117.4(3) . . . . ?
C4 C3 Co1 C5 34.5(2) . . . . ?
C7 C3 Co1 C5 -82.9(2) . . . . ?
C4 C3 Co1 S1 -90.0(2) . . . . ?
C7 C3 Co1 S1 152.61(19) . . . . ?
C4 C3 Co1 S2 19.6(4) . . . . ?
C7 C3 Co1 S2 -97.8(3) . . . . ?
C6 C7 Co1 C20 112.7(2) . . . . ?
C3 C7 Co1 C20 -133.1(2) . . . . ?
C3 C7 Co1 C6 114.2(3) . . . . ?
C6 C7 Co1 C3 -114.2(3) . . . . ?
C6 C7 Co1 C4 -76.6(2) . . . . ?
C3 C7 Co1 C4 37.6(2) . . . . ?
C6 C7 Co1 C5 -36.5(2) . . . . ?
C3 C7 Co1 C5 77.7(2) . . . . ?
C6 C7 Co1 S1 -150.77(18) . . . . ?
C3 C7 Co1 S1 -36.5(3) . . . . ?
C6 C7 Co1 S2 28.1(3) . . . . ?
C3 C7 Co1 S2 142.32(18) . . . . ?
C5 C4 Co1 C20 102.0(3) . . . . ?
C3 C4 Co1 C20 -19.0(4) . . . . ?
C5 C4 Co1 C6 38.2(2) . . . . ?
C3 C4 Co1 C6 -82.7(2) . . . . ?
C5 C4 Co1 C3 121.0(3) . . . . ?
C5 C4 Co1 C7 82.0(2) . . . . ?
C3 C4 Co1 C7 -39.0(2) . . . . ?
C3 C4 Co1 C5 -121.0(3) . . . . ?
C5 C4 Co1 S1 -146.0(2) . . . . ?
C3 C4 Co1 S1 93.0(2) . . . . ?
C5 C4 Co1 S2 -49.8(2) . . . . ?
C3 C4 Co1 S2 -170.83(18) . . . . ?
C4 C5 Co1 C20 -134.3(3) . . . . ?
C6 C5 Co1 C20 -16.0(3) . . . . ?
C4 C5 Co1 C6 -118.3(3) . . . . ?
C4 C5 Co1 C3 -36.7(2) . . . . ?
C6 C5 Co1 C3 81.6(2) . . . . ?
C4 C5 Co1 C7 -81.4(2) . . . . ?
C6 C5 Co1 C7 37.0(2) . . . . ?
C6 C5 Co1 C4 118.3(3) . . . . ?
C4 C5 Co1 S1 41.7(3) . . . . ?
C6 C5 Co1 S1 160.07(18) . . . . ?
C4 C5 Co1 S2 137.0(2) . . . . ?
C6 C5 Co1 S2 -104.7(2) . . . . ?
O2 C21 O3 C22 -2.9(5) . . . . ?
C17 C21 O3 C22 171.7(3) . . . . ?
O4 C23 O5 C24 -4.2(5) . . . . ?
C18 C23 O5 C24 176.0(3) . . . . ?
O6 C25 O7 C26 -3.3(6) . . . . ?
C19 C25 O7 C26 179.3(3) . . . . ?
O8 C27 O9 C28 -5.9(6) . . . . ?
C20 C27 O9 C28 -177.7(3) . . . . ?
C18 C17 S1 C1 115.8(3) . . . . ?
C21 C17 S1 C1 -72.0(3) . . . . ?
C18 C17 S1 Co1 -0.2(3) . . . . ?
C21 C17 S1 Co1 172.0(2) . . . . ?
B4 C1 S1 C17 37.5(4) . . . . ?
C2 C1 S1 C17 -118.7(3) . . . . ?
B3 C1 S1 C17 -47.0(3) . . . . ?
B5 C1 S1 C17 109.4(3) . . . . ?
B6 C1 S1 C17 177.3(2) . . . . ?
B4 C1 S1 Co1 158.3(3) . . . . ?
C2 C1 S1 Co1 2.1(3) . . . . ?
B3 C1 S1 Co1 73.8(3) . . . . ?
B5 C1 S1 Co1 -129.8(2) . . . . ?
B6 C1 S1 Co1 -61.9(2) . . . . ?
C20 Co1 S1 C17 12.14(17) . . . . ?
C6 Co1 S1 C17 -132.2(3) . . . . ?
C3 Co1 S1 C17 -102.80(17) . . . . ?
C7 Co1 S1 C17 -79.99(19) . . . . ?
C4 Co1 S1 C17 -141.90(16) . . . . ?
C5 Co1 S1 C17 -165.33(17) . . . . ?
S2 Co1 S1 C17 100.81(13) . . . . ?
C20 Co1 S1 C1 -102.05(16) . . . . ?
C6 Co1 S1 C1 113.6(3) . . . . ?
C3 Co1 S1 C1 143.01(16) . . . . ?
C7 Co1 S1 C1 165.82(18) . . . . ?
C4 Co1 S1 C1 103.90(16) . . . . ?
C5 Co1 S1 C1 80.48(17) . . . . ?
S2 Co1 S1 C1 -13.39(13) . . . . ?
C1 C2 S2 Co1 -24.2(3) . . . . ?
B7 C2 S2 Co1 125.8(3) . . . . ?
B6 C2 S2 Co1 49.6(3) . . . . ?
B3 C2 S2 Co1 -91.8(2) . . . . ?
B8 C2 S2 Co1 -158.3(2) . . . . ?
C20 Co1 S2 C2 116.79(16) . . . . ?
C6 Co1 S2 C2 -141.28(17) . . . . ?
C3 Co1 S2 C2 -89.7(3) . . . . ?
C7 Co1 S2 C2 -158.98(19) . . . . ?
C4 Co1 S2 C2 -75.98(17) . . . . ?
C5 Co1 S2 C2 -103.08(16) . . . . ?
S1 Co1 S2 C2 20.13(13) . . . . ?
